data_4072047
loop_
_publ_author_name
'Castonguay, Annie'
'Beauchamp, Andr\'e L.'
'Zargarian, Davit'

_publ_section_title
;
 Preparation and Reactivities of PCP-Type Pincer Complexes of Nickel.
 Impact of Different Ligand Skeletons and Phosphine Substituents
;
_journal_issue 21
_journal_name_full Organometallics
_journal_page_first 5723
_journal_paper_doi 10.1021/om8005454
_journal_volume 27
_journal_year 2008
_chemical_compound_source 'Synthesized by the authors. See text'
_chemical_formula_moiety 'C20 H40 Ni P2'
_chemical_formula_sum 'C20 H40 Ni P2'
_chemical_formula_weight 401.17
_chemical_name_systematic
;
?
;
_space_group_IT_number 14
_symmetry_cell_setting monoclinic
_symmetry_space_group_name_Hall '-P 2yn'
_symmetry_space_group_name_H-M 'P 1 21/n 1'
_atom_sites_solution_hydrogens geom
_atom_sites_solution_primary direct
_atom_sites_solution_secondary difmap
_audit_creation_method SHELXL-97
_cell_angle_alpha 90.00
_cell_angle_beta 92.175(2)
_cell_angle_gamma 90.00
_cell_formula_units_Z 4
_cell_length_a 10.8603(6)
_cell_length_b 14.5551(9)
_cell_length_c 14.1473(8)
_cell_measurement_reflns_used 16615
_cell_measurement_temperature 220(2)
_cell_measurement_theta_max 71.85
_cell_measurement_theta_min 3.13
_cell_volume 2234.7(2)
_computing_cell_refinement 'SMART (Bruker, 1999)'
_computing_data_collection 'SMART (Bruker, 1999)'
_computing_data_reduction 'SAINT (Bruker, 1999)'
_computing_molecular_graphics 'SHELXTL (Bruker, 1997)'
_computing_publication_material 'UdMX (Maris, 2004)'
_computing_structure_refinement 'SHELXL97 (Sheldrick, 1997)'
_computing_structure_solution 'SHELXS97 (Sheldrick, 1997)'
_diffrn_ambient_temperature 220(2)
_diffrn_detector_area_resol_mean 5.5
_diffrn_measured_fraction_theta_full 0.985
_diffrn_measured_fraction_theta_max 0.985
_diffrn_measurement_device_type 'Bruker Smart 2000'
_diffrn_measurement_method \w
_diffrn_radiation_monochromator graphite
_diffrn_radiation_source 'Sealed Tube'
_diffrn_radiation_type CuK\a
_diffrn_radiation_wavelength 1.54178
_diffrn_reflns_av_R_equivalents 0.035
_diffrn_reflns_av_sigmaI/netI 0.0242
_diffrn_reflns_limit_h_max 13
_diffrn_reflns_limit_h_min -13
_diffrn_reflns_limit_k_max 17
_diffrn_reflns_limit_k_min -14
_diffrn_reflns_limit_l_max 17
_diffrn_reflns_limit_l_min -17
_diffrn_reflns_number 27146
_diffrn_reflns_theta_full 72.03
_diffrn_reflns_theta_max 72.03
_diffrn_reflns_theta_min 4.36
_diffrn_standards_decay_% 0.55
_diffrn_standards_number 160
_exptl_absorpt_coefficient_mu 2.568
_exptl_absorpt_correction_T_max 0.5830
_exptl_absorpt_correction_T_min 0.4960
_exptl_absorpt_correction_type multi-scan
_exptl_absorpt_process_details 'Sadabs (Sheldrick,1996)'
_exptl_crystal_colour yellow
_exptl_crystal_density_diffrn 1.192
_exptl_crystal_density_method 'not measured'
_exptl_crystal_description block
_exptl_crystal_F_000 872
_exptl_crystal_size_max 0.38
_exptl_crystal_size_mid 0.21
_exptl_crystal_size_min 0.21
_refine_diff_density_max 0.696
_refine_diff_density_min -0.243
_refine_diff_density_rms 0.073
_refine_ls_extinction_method none
_refine_ls_goodness_of_fit_ref 1.084
_refine_ls_hydrogen_treatment constr
_refine_ls_matrix_type full
_refine_ls_number_parameters 217
_refine_ls_number_reflns 4333
_refine_ls_number_restraints 0
_refine_ls_restrained_S_all 1.084
_refine_ls_R_factor_all 0.0427
_refine_ls_R_factor_gt 0.0410
_refine_ls_shift/su_max 0.001
_refine_ls_shift/su_mean 0.000
_refine_ls_structure_factor_coef Fsqd
_refine_ls_weighting_details 'calc w=1/[\s^2^(Fo^2^)+(0.0751P)^2^+0.5745P] where P=(Fo^2^+2Fc^2^)/3'
_refine_ls_weighting_scheme calc
_refine_ls_wR_factor_gt 0.1118
_refine_ls_wR_factor_ref 0.1134
_reflns_number_gt 4094
_reflns_number_total 4333
_reflns_threshold_expression I>2\s(I)
_cod_data_source_file om8005454_si_001.cif
_cod_data_source_block cast34
_cod_depositor_comments
;
The following automatic conversions were performed:

'_symmetry_cell_setting' value 'Monoclinic' changed to 'monoclinic'
according to /home/saulius/struct/CIF-dictionaries/cif_core.dic
dictionary named 'cif_core.dic' version 2.4.1 from
2010-06-29.

'_geom_bond_publ_flag' value 'Y' changed to 'y'
according to /home/saulius/struct/CIF-dictionaries/cif_core.dic
dictionary named 'cif_core.dic' version 2.4.1 from 2010-06-29 (24
times).

'_geom_angle_publ_flag' value 'Y' changed to 'y' according
to /home/saulius/struct/CIF-dictionaries/cif_core.dic dictionary
named 'cif_core.dic' version 2.4.1 from 2010-06-29 (39
times).

'_geom_torsion_publ_flag' value 'Y' changed to 'y' according
to /home/saulius/struct/CIF-dictionaries/cif_core.dic dictionary
named 'cif_core.dic' version 2.4.1 from 2010-06-29 (52 times).

Automatic conversion script
Id: cif_fix_values 1715 2011-07-08 13:25:40Z adriana 
;
_cod_original_sg_symbol_H-M P21/n
_cod_database_code 4072047

loop_
_symmetry_equiv_pos_as_xyz
'x, y, z'
'-x+1/2, y+1/2, -z+1/2'
'-x, -y, -z'
'x-1/2, -y-1/2, z-1/2'

loop_
_atom_site_label
_atom_site_type_symbol
_atom_site_fract_x
_atom_site_fract_y
_atom_site_fract_z
_atom_site_U_iso_or_equiv
_atom_site_adp_type
_atom_site_occupancy
_atom_site_symmetry_multiplicity
_atom_site_calc_flag
_atom_site_refinement_flags
Ni Ni 0.99370(2) 0.362553(19) 0.77035(2) 0.02945(12) Uani 1 1 d .
P1 P 0.80833(4) 0.32472(3) 0.80155(3) 0.03031(13) Uani 1 1 d .
P2 P 1.17657(4) 0.41806(3) 0.75620(3) 0.02948(13) Uani 1 1 d .
C1 C 0.76036(17) 0.40379(14) 0.89455(14) 0.0402(4) Uani 1 1 d .
H1A H 0.6729 0.4193 0.8859 0.048 Uiso 1 1 calc R
H1B H 0.7742 0.3763 0.9573 0.048 Uiso 1 1 calc R
C2 C 0.84092(18) 0.48928(14) 0.88361(14) 0.0405(4) Uani 1 1 d .
H2A H 0.8082 0.5265 0.8307 0.049 Uiso 1 1 calc R
H2B H 0.8390 0.5265 0.9412 0.049 Uiso 1 1 calc R
C3 C 0.97378(16) 0.46171(12) 0.86557(13) 0.0340(4) Uani 1 1 d .
H3 H 1.0052 0.4348 0.9261 0.041 Uiso 1 1 calc R
C4 C 1.05373(17) 0.54629(13) 0.85119(14) 0.0383(4) Uani 1 1 d .
H4A H 1.0214 0.5811 0.7964 0.046 Uiso 1 1 calc R
H4B H 1.0511 0.5860 0.9070 0.046 Uiso 1 1 calc R
C5 C 1.18648(17) 0.51817(13) 0.83527(13) 0.0361(4) Uani 1 1 d .
H5A H 1.2288 0.5020 0.8954 0.043 Uiso 1 1 calc R
H5B H 1.2315 0.5684 0.8059 0.043 Uiso 1 1 calc R
C6 C 0.78916(18) 0.20812(14) 0.84928(15) 0.0420(4) Uani 1 1 d .
H6 H 0.8002 0.1646 0.7965 0.050 Uiso 1 1 calc R
C7 C 0.68648(17) 0.33675(15) 0.70714(14) 0.0405(4) Uani 1 1 d .
H7 H 0.6060 0.3320 0.7373 0.049 Uiso 1 1 calc R
C8 C 1.30771(17) 0.34443(14) 0.79438(15) 0.0405(4) Uani 1 1 d .
H8 H 1.3808 0.3840 0.8065 0.049 Uiso 1 1 calc R
C9 C 1.21512(18) 0.46048(15) 0.63861(13) 0.0414(4) Uani 1 1 d .
H9 H 1.2163 0.4068 0.5957 0.050 Uiso 1 1 calc R
C10 C 1.01001(16) 0.25871(14) 0.68875(15) 0.0392(4) Uani 1 1 d .
C11 C 1.00892(17) 0.19042(15) 0.64336(15) 0.0442(5) Uani 1 1 d .
C12 C 0.9986(2) 0.10539(18) 0.5873(2) 0.0610(7) Uani 1 1 d .
H12A H 1.0080 0.0527 0.6290 0.092 Uiso 1 1 calc R
H12B H 1.0625 0.1043 0.5413 0.092 Uiso 1 1 calc R
H12C H 0.9184 0.1031 0.5548 0.092 Uiso 1 1 calc R
C61 C 0.6622(2) 0.18955(18) 0.8879(2) 0.0602(6) Uani 1 1 d .
H61A H 0.6558 0.1252 0.9048 0.090 Uiso 1 1 calc R
H61B H 0.5991 0.2045 0.8399 0.090 Uiso 1 1 calc R
H61C H 0.6509 0.2272 0.9435 0.090 Uiso 1 1 calc R
C62 C 0.8914(2) 0.18854(18) 0.92338(18) 0.0579(6) Uani 1 1 d .
H62A H 0.8824 0.2290 0.9772 0.087 Uiso 1 1 calc R
H62B H 0.9708 0.1991 0.8962 0.087 Uiso 1 1 calc R
H62C H 0.8860 0.1251 0.9439 0.087 Uiso 1 1 calc R
C71 C 0.6912(2) 0.2615(2) 0.63309(19) 0.0662(7) Uani 1 1 d .
H71A H 0.6282 0.2726 0.5840 0.099 Uiso 1 1 calc R
H71B H 0.6768 0.2025 0.6625 0.099 Uiso 1 1 calc R
H71C H 0.7716 0.2614 0.6055 0.099 Uiso 1 1 calc R
C72 C 0.6939(3) 0.4323(2) 0.6628(2) 0.0659(7) Uani 1 1 d .
H72A H 0.7749 0.4410 0.6376 0.099 Uiso 1 1 calc R
H72B H 0.6799 0.4785 0.7105 0.099 Uiso 1 1 calc R
H72C H 0.6317 0.4378 0.6121 0.099 Uiso 1 1 calc R
C81 C 1.3381(2) 0.27440(16) 0.71914(19) 0.0546(6) Uani 1 1 d .
H81A H 1.4032 0.2341 0.7433 0.082 Uiso 1 1 calc R
H81B H 1.3653 0.3060 0.6633 0.082 Uiso 1 1 calc R
H81C H 1.2653 0.2383 0.7028 0.082 Uiso 1 1 calc R
C82 C 1.2766(2) 0.29657(18) 0.88686(19) 0.0608(6) Uani 1 1 d .
H82A H 1.2079 0.2550 0.8753 0.091 Uiso 1 1 calc R
H82B H 1.2545 0.3423 0.9332 0.091 Uiso 1 1 calc R
H82C H 1.3477 0.2622 0.9107 0.091 Uiso 1 1 calc R
C91 C 1.1135(2) 0.52495(19) 0.60135(17) 0.0598(6) Uani 1 1 d .
H91A H 1.1108 0.5790 0.6414 0.090 Uiso 1 1 calc R
H91B H 1.0347 0.4935 0.6018 0.090 Uiso 1 1 calc R
H91C H 1.1302 0.5433 0.5372 0.090 Uiso 1 1 calc R
C92 C 1.3406(2) 0.50715(19) 0.63497(18) 0.0581(6) Uani 1 1 d .
H92A H 1.3558 0.5246 0.5703 0.087 Uiso 1 1 calc R
H92B H 1.4042 0.4650 0.6578 0.087 Uiso 1 1 calc R
H92C H 1.3414 0.5616 0.6746 0.087 Uiso 1 1 calc R

loop_
_atom_site_aniso_label
_atom_site_aniso_U_11
_atom_site_aniso_U_22
_atom_site_aniso_U_33
_atom_site_aniso_U_23
_atom_site_aniso_U_13
_atom_site_aniso_U_12
Ni 0.02405(18) 0.0290(2) 0.03547(19) -0.00603(11) 0.00368(12) -0.00343(10)
P1 0.0243(2) 0.0318(3) 0.0350(2) -0.00207(16) 0.00309(16) -0.00376(15)
P2 0.0237(2) 0.0297(2) 0.0351(2) -0.00452(16) 0.00244(16) -0.00259(14)
C1 0.0325(9) 0.0453(11) 0.0435(10) -0.0074(8) 0.0095(7) -0.0022(7)
C2 0.0375(10) 0.0382(10) 0.0466(10) -0.0123(8) 0.0094(8) -0.0013(7)
C3 0.0319(8) 0.0330(9) 0.0373(9) -0.0066(7) 0.0054(7) -0.0030(7)
C4 0.0372(9) 0.0345(10) 0.0438(10) -0.0100(7) 0.0068(8) -0.0049(7)
C5 0.0343(9) 0.0328(10) 0.0414(9) -0.0080(7) 0.0032(7) -0.0081(7)
C6 0.0406(10) 0.0382(11) 0.0474(10) 0.0050(8) 0.0026(8) -0.0064(8)
C7 0.0276(9) 0.0520(12) 0.0418(10) 0.0033(8) -0.0002(7) -0.0027(8)
C8 0.0293(9) 0.0386(10) 0.0530(11) -0.0038(8) -0.0041(8) -0.0001(7)
C9 0.0390(10) 0.0486(12) 0.0369(9) -0.0032(8) 0.0052(7) -0.0070(8)
C10 0.0250(8) 0.0403(11) 0.0522(11) -0.0043(8) 0.0013(7) -0.0065(7)
C11 0.0303(9) 0.0493(12) 0.0532(11) -0.0127(9) 0.0038(8) -0.0005(8)
C12 0.0461(12) 0.0520(14) 0.0847(17) -0.0326(13) -0.0013(11) 0.0023(10)
C61 0.0456(12) 0.0581(15) 0.0770(16) 0.0197(12) 0.0059(11) -0.0159(10)
C62 0.0507(13) 0.0588(14) 0.0639(14) 0.0201(11) -0.0032(11) 0.0016(10)
C71 0.0552(14) 0.0848(19) 0.0570(14) -0.0215(13) -0.0193(11) 0.0057(13)
C72 0.0632(15) 0.0687(17) 0.0643(15) 0.0251(13) -0.0156(12) -0.0006(12)
C81 0.0370(11) 0.0457(12) 0.0809(16) -0.0138(11) 0.0010(10) 0.0093(8)
C82 0.0619(15) 0.0555(14) 0.0642(14) 0.0131(11) -0.0080(11) 0.0100(11)
C91 0.0561(14) 0.0757(17) 0.0470(12) 0.0144(11) -0.0053(10) -0.0005(11)
C92 0.0467(12) 0.0723(16) 0.0564(13) 0.0055(11) 0.0144(10) -0.0148(11)

loop_
_atom_type_symbol
_atom_type_description
_atom_type_scat_dispersion_real
_atom_type_scat_dispersion_imag
_atom_type_scat_source
C C 0.0181 0.0091 'International Tables Vol C Tables 4.2.6.8 and 6.1.1.4'
H H 0.0000 0.0000 'International Tables Vol C Tables 4.2.6.8 and 6.1.1.4'
P P 0.2955 0.4335 'International Tables Vol C Tables 4.2.6.8 and 6.1.1.4'
Ni Ni -3.0029 0.5091 'International Tables Vol C Tables 4.2.6.8 and 6.1.1.4'

loop_
_geom_angle_atom_site_label_1
_geom_angle_atom_site_label_2
_geom_angle_atom_site_label_3
_geom_angle
_geom_angle_publ_flag
C10 Ni C3 174.28(8) y
C10 Ni P1 91.74(5) y
C3 Ni P1 85.42(5) y
C10 Ni P2 97.64(5) y
C3 Ni P2 85.15(5) y
P1 Ni P2 170.57(2) y
C1 P1 C6 105.99(10) y
C1 P1 C7 104.05(9) y
C6 P1 C7 105.30(9) y
C1 P1 Ni 106.24(6) y
C6 P1 Ni 115.55(7) y
C7 P1 Ni 118.48(6) y
C5 P2 C9 105.94(9) y
C5 P2 C8 104.80(9) y
C9 P2 C8 105.08(9) y
C5 P2 Ni 105.84(6) y
C9 P2 Ni 116.83(6) y
C8 P2 Ni 117.22(7) y
C2 C1 P1 104.94(12) y
C2 C1 H1A 110.8 ?
P1 C1 H1A 110.8 ?
C2 C1 H1B 110.8 ?
P1 C1 H1B 110.8 ?
H1A C1 H1B 108.8 ?
C3 C2 C1 110.48(16) y
C3 C2 H2A 109.6 ?
C1 C2 H2A 109.6 ?
C3 C2 H2B 109.6 ?
C1 C2 H2B 109.6 ?
H2A C2 H2B 108.1 ?
C4 C3 C2 110.88(15) y
C4 C3 Ni 114.70(12) y
C2 C3 Ni 115.51(12) y
C4 C3 H3 104.8 ?
C2 C3 H3 104.8 ?
Ni C3 H3 104.8 ?
C5 C4 C3 110.47(15) y
C5 C4 H4A 109.6 ?
C3 C4 H4A 109.6 ?
C5 C4 H4B 109.6 ?
C3 C4 H4B 109.6 ?
H4A C4 H4B 108.1 ?
C4 C5 P2 105.61(12) y
C4 C5 H5A 110.6 ?
P2 C5 H5A 110.6 ?
C4 C5 H5B 110.6 ?
P2 C5 H5B 110.6 ?
H5A C5 H5B 108.7 ?
C62 C6 C61 111.41(19) y
C62 C6 P1 109.57(15) y
C61 C6 P1 114.25(16) y
C62 C6 H6 107.1 ?
C61 C6 H6 107.1 ?
P1 C6 H6 107.1 ?
C71 C7 C72 111.6(2) y
C71 C7 P1 112.81(15) y
C72 C7 P1 109.55(15) y
C71 C7 H7 107.5 ?
C72 C7 H7 107.5 ?
P1 C7 H7 107.5 ?
C81 C8 C82 110.75(19) y
C81 C8 P2 111.72(15) y
C82 C8 P2 108.74(15) y
C81 C8 H8 108.5 ?
C82 C8 H8 108.5 ?
P2 C8 H8 108.5 ?
C92 C9 C91 110.5(2) y
C92 C9 P2 114.51(15) y
C91 C9 P2 109.41(14) y
C92 C9 H9 107.4 ?
C91 C9 H9 107.4 ?
P2 C9 H9 107.4 ?
C11 C10 Ni 172.49(17) y
C10 C11 C12 176.2(2) y
C11 C12 H12A 109.5 ?
C11 C12 H12B 109.5 ?
H12A C12 H12B 109.5 ?
C11 C12 H12C 109.5 ?
H12A C12 H12C 109.5 ?
H12B C12 H12C 109.5 ?
C6 C61 H61A 109.5 ?
C6 C61 H61B 109.5 ?
H61A C61 H61B 109.5 ?
C6 C61 H61C 109.5 ?
H61A C61 H61C 109.5 ?
H61B C61 H61C 109.5 ?
C6 C62 H62A 109.5 ?
C6 C62 H62B 109.5 ?
H62A C62 H62B 109.5 ?
C6 C62 H62C 109.5 ?
H62A C62 H62C 109.5 ?
H62B C62 H62C 109.5 ?
C7 C71 H71A 109.5 ?
C7 C71 H71B 109.5 ?
H71A C71 H71B 109.5 ?
C7 C71 H71C 109.5 ?
H71A C71 H71C 109.5 ?
H71B C71 H71C 109.5 ?
C7 C72 H72A 109.5 ?
C7 C72 H72B 109.5 ?
H72A C72 H72B 109.5 ?
C7 C72 H72C 109.5 ?
H72A C72 H72C 109.5 ?
H72B C72 H72C 109.5 ?
C8 C81 H81A 109.5 ?
C8 C81 H81B 109.5 ?
H81A C81 H81B 109.5 ?
C8 C81 H81C 109.5 ?
H81A C81 H81C 109.5 ?
H81B C81 H81C 109.5 ?
C8 C82 H82A 109.5 ?
C8 C82 H82B 109.5 ?
H82A C82 H82B 109.5 ?
C8 C82 H82C 109.5 ?
H82A C82 H82C 109.5 ?
H82B C82 H82C 109.5 ?
C9 C91 H91A 109.5 ?
C9 C91 H91B 109.5 ?
H91A C91 H91B 109.5 ?
C9 C91 H91C 109.5 ?
H91A C91 H91C 109.5 ?
H91B C91 H91C 109.5 ?
C9 C92 H92A 109.5 ?
C9 C92 H92B 109.5 ?
H92A C92 H92B 109.5 ?
C9 C92 H92C 109.5 ?
H92A C92 H92C 109.5 ?
H92B C92 H92C 109.5 ?

loop_
_geom_bond_atom_site_label_1
_geom_bond_atom_site_label_2
_geom_bond_distance
_geom_bond_publ_flag
Ni C10 1.914(2) y
Ni C3 1.9917(17) y
Ni P1 2.1491(5) y
Ni P2 2.1604(5) y
P1 C1 1.8382(19) y
P1 C6 1.841(2) y
P1 C7 1.8524(19) y
P2 C5 1.8376(18) y
P2 C9 1.838(2) y
P2 C8 1.847(2) y
C1 C2 1.532(3) y
C1 H1a 0.98 ?
C1 H1b 0.98 ?
C2 C3 1.528(3) y
C2 H2a 0.98 ?
C2 H2b 0.98 ?
C3 C4 1.525(2) y
C3 H3 0.99 ?
C4 C5 1.524(3) y
C4 H4a 0.98 ?
C4 H4b 0.98 ?
C5 H5a 0.98 ?
C5 H5b 0.98 ?
C6 C62 1.525(3) y
C6 C61 1.527(3) y
C6 H6 0.99 ?
C7 C71 1.518(3) y
C7 C72 1.529(3) y
C7 H7 0.99 ?
C8 C81 1.519(3) y
C8 C82 1.531(3) y
C8 H8 0.99 ?
C9 C92 1.525(3) y
C9 C91 1.527(3) y
C9 H9 0.99 ?
C10 C11 1.183(3) y
C11 C12 1.472(3) y
C12 H12a 0.97 ?
C12 H12b 0.97 ?
C12 H12c 0.97 ?
C61 H61a 0.97 ?
C61 H61b 0.97 ?
C61 H61c 0.97 ?
C62 H62a 0.97 ?
C62 H62b 0.97 ?
C62 H62c 0.97 ?
C71 H71a 0.97 ?
C71 H71b 0.97 ?
C71 H71c 0.97 ?
C72 H72a 0.97 ?
C72 H72b 0.97 ?
C72 H72c 0.97 ?
C81 H81a 0.97 ?
C81 H81b 0.97 ?
C81 H81c 0.97 ?
C82 H82a 0.97 ?
C82 H82b 0.97 ?
C82 H82c 0.97 ?
C91 H91a 0.97 ?
C91 H91b 0.97 ?
C91 H91c 0.97 ?
C92 H92a 0.97 ?
C92 H92b 0.97 ?
C92 H92c 0.97 ?

loop_
_geom_torsion_atom_site_label_1
_geom_torsion_atom_site_label_2
_geom_torsion_atom_site_label_3
_geom_torsion_atom_site_label_4
_geom_torsion
_geom_torsion_publ_flag
C10 Ni P1 C1 173.13(9) y
C3 Ni P1 C1 -1.90(9) y
C10 Ni P1 C6 55.91(10) y
C3 Ni P1 C6 -119.12(9) y
C10 Ni P1 C7 -70.4(1) y
C3 Ni P1 C7 114.57(10) y
C10 Ni P2 C5 -177.14(9) y
C3 Ni P2 C5 -2.16(9) y
C10 Ni P2 C9 65.26(10) y
C3 Ni P2 C9 -119.76(10) y
C10 Ni P2 C8 -60.75(10) y
C3 Ni P2 C8 114.23(9) y
C6 P1 C1 C2 147.97(14) y
C7 P1 C1 C2 -101.25(14) y
Ni P1 C1 C2 24.54(15) y
P1 C1 C2 C3 -42.34(19) y
C1 C2 C3 C4 178.04(16) y
C1 C2 C3 Ni 45.4(2) y
P1 Ni C3 C4 -153.49(14) y
P2 Ni C3 C4 26.63(13) y
P1 Ni C3 C2 -22.65(14) y
P2 Ni C3 C2 157.47(14) y
C2 C3 C4 C5 178.84(15) y
Ni C3 C4 C5 -48.10(19) y
C3 C4 C5 P2 41.71(18) y
C9 P2 C5 C4 103.68(14) y
C8 P2 C5 C4 -145.52(13) y
Ni P2 C5 C4 -21.00(14) y
C1 P1 C6 C62 -74.07(17) y
C7 P1 C6 C62 176.03(16) y
Ni P1 C6 C62 43.29(17) y
C1 P1 C6 C61 51.74(19) y
C7 P1 C6 C61 -58.16(19) y
Ni P1 C6 C61 169.10(15) y
C1 P1 C7 C71 -166.53(17) y
C6 P1 C7 C71 -55.24(18) y
Ni P1 C7 C71 75.84(18) y
C1 P1 C7 C72 68.45(18) y
C6 P1 C7 C72 179.73(17) y
Ni P1 C7 C72 -49.18(18) y
C5 P2 C8 C81 -162.12(15) y
C9 P2 C8 C81 -50.69(17) y
Ni P2 C8 C81 80.92(16) y
C5 P2 C8 C82 75.34(16) y
C9 P2 C8 C82 -173.23(15) y
Ni P2 C8 C82 -41.62(17) y
C5 P2 C9 C92 56.86(19) y
C8 P2 C9 C92 -53.75(19) y
Ni P2 C9 C92 174.41(15) y
C5 P2 C9 C91 -67.75(17) y
C8 P2 C9 C91 -178.36(15) y
Ni P2 C9 C91 49.80(17) y
